data_2217271
loop_
_publ_author_name
'Kaczmarek, Ma\/lgorzata'
'Radecka-Paryzek, Wanda'
'Kubicki, Maciej'

_publ_section_title
;
 2,4-Diamino-6-methyl-1,3,5-triazine methanol solvate
;
_journal_coeditor_code RZ2183
_journal_issue 1
_journal_name_full 'Acta Crystallographica Section E'
_journal_page_first o269
_journal_page_last o269
_journal_paper_doi 10.1107/S160053680706607X
_journal_volume 64
_journal_year 2008
_chemical_formula_iupac 'C4 H7 N5, C H4 O'
_chemical_formula_moiety 'C4 H7 N5, C H4 O'
_chemical_formula_sum 'C5 H11 N5 O'
_chemical_formula_weight 157.19
_chemical_name_systematic
;
2,4-Diamino-6-methyl-1,3,5-triazine methanol solvate
;
_space_group_IT_number 15
_symmetry_cell_setting monoclinic
_symmetry_space_group_name_Hall '-C 2yc'
_symmetry_space_group_name_H-M 'C 1 2/c 1'
_atom_sites_solution_hydrogens geom
_atom_sites_solution_primary direct
_atom_sites_solution_secondary difmap
_audit_creation_method SHELXL-97
_cell_angle_alpha 90.00
_cell_angle_beta 95.66(2)
_cell_angle_gamma 90.00
_cell_formula_units_Z 8
_cell_length_a 21.024(5)
_cell_length_b 5.4726(10)
_cell_length_c 14.198(3)
_cell_measurement_reflns_used 2082
_cell_measurement_temperature 295(2)
_cell_measurement_theta_max 22
_cell_measurement_theta_min 4
_cell_volume 1625.6(6)
_computing_cell_refinement
;
CrysAlis RED (Oxford Diffraction, 2006)
;
_computing_data_collection
;
CrysAlis CCD (Oxford Diffraction, 2006)
;
_computing_data_reduction
;
CrysAlis RED (Oxford Diffraction, 2006)
;
_computing_molecular_graphics
;
Stereochemical Workstation Operation Manual (Siemens, 1989)
and WinGX (Farrugia, 1999)
;
_computing_publication_material 'SHELXL97 (Sheldrick, 1997)'
_computing_structure_refinement 'SHELXL97 (Sheldrick, 1997)'
_computing_structure_solution 'SHELXS97 (Sheldrick, 1997)'
_diffrn_ambient_temperature 295.0(10)
_diffrn_detector_area_resol_mean 8.1929
_diffrn_measured_fraction_theta_full 0.993
_diffrn_measured_fraction_theta_max 0.988
_diffrn_measurement_device_type 'Kuma KM-4-CCD four-circle'
_diffrn_measurement_method \w
_diffrn_radiation_monochromator graphite
_diffrn_radiation_source 'fine-focus sealed tube'
_diffrn_radiation_type MoK\a
_diffrn_radiation_wavelength 0.71073
_diffrn_reflns_av_R_equivalents 0.0191
_diffrn_reflns_av_sigmaI/netI 0.0222
_diffrn_reflns_limit_h_max 26
_diffrn_reflns_limit_h_min -26
_diffrn_reflns_limit_k_max 6
_diffrn_reflns_limit_k_min -4
_diffrn_reflns_limit_l_max 18
_diffrn_reflns_limit_l_min -18
_diffrn_reflns_number 5226
_diffrn_reflns_theta_full 25.00
_diffrn_reflns_theta_max 26.99
_diffrn_reflns_theta_min 2.88
_exptl_absorpt_coefficient_mu 0.096
_exptl_absorpt_correction_type none
_exptl_crystal_colour colourless
_exptl_crystal_density_diffrn 1.285
_exptl_crystal_density_method 'not measured'
_exptl_crystal_description block
_exptl_crystal_F_000 672
_exptl_crystal_size_max 0.4
_exptl_crystal_size_mid 0.2
_exptl_crystal_size_min 0.2
_refine_diff_density_max 0.165
_refine_diff_density_min -0.285
_refine_ls_extinction_method none
_refine_ls_goodness_of_fit_ref 1.066
_refine_ls_hydrogen_treatment mixed
_refine_ls_matrix_type full
_refine_ls_number_parameters 122
_refine_ls_number_reflns 1737
_refine_ls_number_restraints 0
_refine_ls_restrained_S_all 1.066
_refine_ls_R_factor_all 0.0751
_refine_ls_R_factor_gt 0.0498
_refine_ls_shift/su_max 0.001
_refine_ls_shift/su_mean 0.000
_refine_ls_structure_factor_coef Fsqd
_refine_ls_weighting_details 'calc w=1/[\s^2^(Fo^2^)+(0.0834P)^2^+0.3526P] where P=(Fo^2^+2Fc^2^)/3'
_refine_ls_weighting_scheme calc
_refine_ls_wR_factor_gt 0.1271
_refine_ls_wR_factor_ref 0.1462
_reflns_number_gt 1191
_reflns_number_total 1737
_reflns_threshold_expression I>2\s(I)
_cod_data_source_file rz2183.cif
_cod_data_source_block I
_cod_original_sg_symbol_H-M 'C 2/c'
_cod_database_code 2217271
_cod_database_fobs_code 2217271

loop_
_symmetry_equiv_pos_as_xyz
'x, y, z'
'-x, y, -z+1/2'
'x+1/2, y+1/2, z'
'-x+1/2, y+1/2, -z+1/2'
'-x, -y, -z'
'x, -y, z-1/2'
'-x+1/2, -y+1/2, -z'
'x+1/2, -y+1/2, z-1/2'

loop_
_atom_site_type_symbol
_atom_site_label
_atom_site_fract_x
_atom_site_fract_y
_atom_site_fract_z
_atom_site_U_iso_or_equiv
_atom_site_adp_type
_atom_site_calc_flag
_atom_site_refinement_flags
_atom_site_occupancy
N N1 0.19697(6) 1.0111(2) 0.94292(10) 0.0405(4) Uani d . 1
C C2 0.14975(8) 1.1070(3) 0.99110(11) 0.0375(4) Uani d . 1
N N2 0.16650(8) 1.2910(3) 1.04951(12) 0.0491(4) Uani d . 1
H H2B 0.1372(12) 1.360(4) 1.0792(17) 0.069(7) Uiso d . 1
H H2A 0.2049(11) 1.346(4) 1.0518(15) 0.056(6) Uiso d . 1
N N3 0.08942(6) 1.0268(3) 0.98441(10) 0.0410(4) Uani d . 1
C C4 0.07625(8) 0.8402(3) 0.92379(12) 0.0400(4) Uani d . 1
N N4 0.01687(8) 0.7548(3) 0.91381(14) 0.0576(5) Uani d . 1
H H4B 0.0074(11) 0.634(4) 0.8728(16) 0.065(7) Uiso d . 1
H H4A -0.0141(11) 0.813(4) 0.9441(16) 0.055(6) Uiso d . 1
N N5 0.11934(6) 0.7355(3) 0.87109(10) 0.0412(4) Uani d . 1
C C6 0.17841(8) 0.8266(3) 0.88561(12) 0.0388(4) Uani d . 1
C C61 0.22793(9) 0.7086(4) 0.83245(15) 0.0521(5) Uani d . 1
H H61A 0.2682 0.7898 0.8472 0.068 Uiso calc R 1
H H61B 0.2154 0.7205 0.7657 0.068 Uiso calc R 1
H H61C 0.2321 0.5397 0.8502 0.068 Uiso calc R 1
O O1S 0.08620(7) 0.4874(2) 0.69953(10) 0.0574(4) Uani d . 1
H H1S 0.0976(14) 0.579(6) 0.756(3) 0.113(11) Uiso d . 1
C C1S 0.08937(12) 0.2368(4) 0.71909(17) 0.0707(7) Uani d . 1
H H1S1 0.1329 0.1916 0.7380 0.092 Uiso calc R 1
H H1S2 0.0739 0.1469 0.6634 0.092 Uiso calc R 1
H H1S3 0.0635 0.2000 0.7693 0.092 Uiso calc R 1

loop_
_atom_site_aniso_label
_atom_site_aniso_U_11
_atom_site_aniso_U_22
_atom_site_aniso_U_33
_atom_site_aniso_U_12
_atom_site_aniso_U_13
_atom_site_aniso_U_23
N1 0.0315(7) 0.0499(8) 0.0406(8) -0.0021(6) 0.0066(6) -0.0054(6)
C2 0.0315(8) 0.0475(9) 0.0331(8) -0.0026(7) 0.0021(6) -0.0012(7)
N2 0.0350(8) 0.0597(10) 0.0532(10) -0.0065(7) 0.0078(7) -0.0180(8)
N3 0.0327(8) 0.0499(8) 0.0412(8) -0.0050(6) 0.0078(6) -0.0053(6)
C4 0.0344(9) 0.0465(9) 0.0397(9) -0.0035(7) 0.0056(7) -0.0003(7)
N4 0.0382(9) 0.0674(11) 0.0689(11) -0.0150(8) 0.0135(8) -0.0252(10)
N5 0.0387(8) 0.0436(8) 0.0419(8) -0.0041(6) 0.0068(6) -0.0049(6)
C6 0.0365(9) 0.0442(9) 0.0358(9) 0.0014(7) 0.0034(7) 0.0019(7)
C61 0.0441(10) 0.0601(11) 0.0534(11) 0.0022(9) 0.0113(8) -0.0105(9)
O1S 0.0728(10) 0.0551(8) 0.0426(8) 0.0036(7) -0.0031(7) 0.0031(6)
C1S 0.0870(18) 0.0544(13) 0.0731(15) -0.0019(11) 0.0203(13) -0.0045(11)

loop_
_atom_type_symbol
_atom_type_description
_atom_type_scat_dispersion_real
_atom_type_scat_dispersion_imag
_atom_type_scat_source
C C 0.0033 0.0016 'International Tables Vol C Tables 4.2.6.8 and 6.1.1.4'
H H 0.0000 0.0000 'International Tables Vol C Tables 4.2.6.8 and 6.1.1.4'
N N 0.0061 0.0033 'International Tables Vol C Tables 4.2.6.8 and 6.1.1.4'
O O 0.0106 0.0060 'International Tables Vol C Tables 4.2.6.8 and 6.1.1.4'

loop_
_geom_angle_atom_site_label_1
_geom_angle_atom_site_label_2
_geom_angle_atom_site_label_3
_geom_angle
C6 N1 C2 114.47(14)
N2 C2 N3 118.93(16)
N2 C2 N1 116.28(15)
N3 C2 N1 124.78(16)
C2 N2 H2B 118.5(17)
C2 N2 H2A 118.6(14)
H2B N2 H2A 123(2)
C2 N3 C4 115.34(14)
N4 C4 N3 117.85(16)
N4 C4 N5 117.65(17)
N3 C4 N5 124.49(15)
C4 N4 H4B 118.5(15)
C4 N4 H4A 123.7(14)
H4B N4 H4A 118(2)
C6 N5 C4 114.73(15)
N1 C6 N5 126.14(15)
N1 C6 C61 117.42(15)
N5 C6 C61 116.44(16)
C6 C61 H61A 109.5
C6 C61 H61B 109.5
H61A C61 H61B 109.5
C6 C61 H61C 109.5
H61A C61 H61C 109.5
H61B C61 H61C 109.5
C1S O1S H1S 110(2)
O1S C1S H1S1 109.5
O1S C1S H1S2 109.5
H1S1 C1S H1S2 109.5
O1S C1S H1S3 109.5
H1S1 C1S H1S3 109.5
H1S2 C1S H1S3 109.5

loop_
_geom_bond_atom_site_label_1
_geom_bond_atom_site_label_2
_geom_bond_distance
N1 C6 1.331(2)
N1 C2 1.365(2)
C2 N2 1.330(2)
C2 N3 1.337(2)
N2 H2B 0.87(3)
N2 H2A 0.86(2)
N3 C4 1.347(2)
C4 N4 1.328(2)
C4 N5 1.358(2)
N4 H4B 0.89(2)
N4 H4A 0.88(2)
N5 C6 1.335(2)
C6 C61 1.492(2)
C61 H61A 0.9600
C61 H61B 0.9600
C61 H61C 0.9600
O1S C1S 1.400(2)
O1S H1S 0.96(4)
C1S H1S1 0.9600
C1S H1S2 0.9600
C1S H1S3 0.9600

loop_
_geom_hbond_atom_site_label_D
_geom_hbond_atom_site_label_H
_geom_hbond_atom_site_label_A
_geom_hbond_site_symmetry_A
_geom_hbond_distance_DH
_geom_hbond_distance_HA
_geom_hbond_distance_DA
_geom_hbond_angle_DHA
O1S H1S N5 . 0.96(4) 1.86(4) 2.816(2) 176(3)
N2 H2B O1S 6_576 0.87(3) 2.26(3) 3.093(2) 160(2)
N2 H2A N1 7_577 0.86(2) 2.20(2) 3.060(2) 180(2)
N4 H4B O1S 2_556 0.89(2) 2.27(2) 2.956(2) 133.2(19)
N4 H4A N3 5_577 0.88(2) 2.15(2) 3.024(2) 177.3(19)

loop_
_geom_torsion_atom_site_label_1
_geom_torsion_atom_site_label_2
_geom_torsion_atom_site_label_3
_geom_torsion_atom_site_label_4
_geom_torsion
C6 N1 C2 N2 179.66(15)
C6 N1 C2 N3 0.7(2)
N2 C2 N3 C4 179.99(16)
N1 C2 N3 C4 -1.1(3)
C2 N3 C4 N4 -179.45(16)
C2 N3 C4 N5 -0.4(3)
N4 C4 N5 C6 -178.87(16)
N3 C4 N5 C6 2.1(3)
C2 N1 C6 N5 1.3(2)
C2 N1 C6 C61 -178.50(15)
C4 N5 C6 N1 -2.6(3)
C4 N5 C6 C61 177.21(15)

loop_
_cod_related_entry_id
_cod_related_entry_database
_cod_related_entry_code
1 ChemSpider 21119472
